data_7038310
loop_
_publ_author_name
'Katam, Srinivas'
'Arruri, Sathyanarayana'
'Chatla, Naga Babu'
'Ganesan, Prabusankar'

_publ_section_title
;
 Bismuth(III)dichalcogenones as Highly Active Catalysts in Multiple C-C
 Bond Formation Reactions
;
_journal_name_full 'Dalton Trans.'
_journal_paper_doi 10.1039/C5DT04738B
_journal_year 2016
_chemical_formula_moiety 'C18 H24 Bi2 Br6 N8 S4'
_chemical_formula_sum 'C18 H24 Bi2 Br6 N8 S4'
_chemical_formula_weight 1378.09
_space_group_crystal_system monoclinic
_space_group_IT_number 14
_space_group_name_Hall '-P 2ybc'
_space_group_name_H-M_alt 'P 1 21/c 1'
_symmetry_Int_Tables_number 14
_symmetry_space_group_name_Hall '-P 2ybc'
_symmetry_space_group_name_H-M 'P 1 21/c 1'
_atom_sites_solution_primary direct
_audit_creation_date 2015-09-23
_audit_creation_method
;
Olex2 1.2
(compiled 2015.01.26 svn.r3150 for OlexSys, GUI svn.r4998)
;
_audit_update_record
;
2015-12-03 deposited with the CCDC.
2016-02-08 downloaded from the CCDC.
;
_cell_angle_alpha 90
_cell_angle_beta 113.29(3)
_cell_angle_gamma 90
_cell_formula_units_Z 2
_cell_length_a 9.393(2)
_cell_length_b 17.461(2)
_cell_length_c 11.491(2)
_cell_measurement_reflns_used 781
_cell_measurement_temperature 293
_cell_measurement_theta_max 69.1650
_cell_measurement_theta_min 5.1860
_cell_volume 1731.1(6)
_computing_cell_refinement
;
CrysAlisPro, Agilent Technologies,
Version 1.171.37.35 (release 13-08-2014 CrysAlis171 .NET)
(compiled Aug 13 2014,18:06:01)
;
_computing_data_collection
;
CrysAlisPro, Agilent Technologies,
Version 1.171.37.35 (release 13-08-2014 CrysAlis171 .NET)
(compiled Aug 13 2014,18:06:01)
;
_computing_data_reduction
;
CrysAlisPro, Agilent Technologies,
Version 1.171.37.35 (release 13-08-2014 CrysAlis171 .NET)
(compiled Aug 13 2014,18:06:01)
;
_computing_molecular_graphics 'Olex2 (Dolomanov et al., 2009)'
_computing_publication_material 'Olex2 (Dolomanov et al., 2009)'
_computing_structure_refinement 'olex2.refine (Bourhis et al., 2015)'
_computing_structure_solution 'SIR2004 (Burla et al., 2007)'
_diffrn_ambient_temperature 293
_diffrn_detector 'CCD plate'
_diffrn_detector_area_resol_mean 16.1293
_diffrn_detector_type Eos
_diffrn_measured_fraction_theta_full 1.00000
_diffrn_measured_fraction_theta_max 1.00000
_diffrn_measurement_details
;
  1 omega   32.00   58.00   1.0000    1.5000
omega____ theta____ kappa____ phi______ frames
    -        0.0000   57.0000 -120.0000 26

  2 omega  -45.00    9.00   1.0000    2.7000
omega____ theta____ kappa____ phi______ frames
    -      -42.5000   38.0000 -150.0000 54

  3 omega -117.00  -92.00   1.0000    2.7000
omega____ theta____ kappa____ phi______ frames
    -      -42.5000  178.0000  120.0000 25

  4 omega -111.00  -11.00   1.0000    2.7000
omega____ theta____ kappa____ phi______ frames
    -      -42.5000  -77.0000  -90.0000 100

  5 omega   55.00  104.00   1.0000    2.7000
omega____ theta____ kappa____ phi______ frames
    -      110.3105 -111.0000    0.0000 49

  6 omega   41.00   71.00   1.0000    2.7000
omega____ theta____ kappa____ phi______ frames
    -      110.3105  -38.0000   30.0000 30

  7 omega   40.00   79.00   1.0000    2.7000
omega____ theta____ kappa____ phi______ frames
    -      110.3105  -38.0000 -120.0000 39

  8 omega   39.00   92.00   1.0000    2.7000
omega____ theta____ kappa____ phi______ frames
    -      110.3105  -25.0000  -30.0000 53

  9 omega   41.00  104.00   1.0000    2.7000
omega____ theta____ kappa____ phi______ frames
    -      110.3105  -50.0000 -180.0000 63

 10 omega   45.00   87.00   1.0000    2.7000
omega____ theta____ kappa____ phi______ frames
    -      110.3105  -38.0000   60.0000 42
;
_diffrn_measurement_device 'four-circle diffractometer'
_diffrn_measurement_device_type 'SuperNova, Dual, Cu at zero, Eos'
_diffrn_measurement_method '\w scans'
_diffrn_orient_matrix_UB_11 0.1702170000
_diffrn_orient_matrix_UB_12 -0.0112855000
_diffrn_orient_matrix_UB_13 0.0914364000
_diffrn_orient_matrix_UB_21 -0.0428460000
_diffrn_orient_matrix_UB_22 0.0187260000
_diffrn_orient_matrix_UB_23 0.1130578000
_diffrn_orient_matrix_UB_31 -0.0318171000
_diffrn_orient_matrix_UB_32 -0.0856214000
_diffrn_orient_matrix_UB_33 0.0125394000
_diffrn_radiation_monochromator mirror
_diffrn_radiation_probe x-ray
_diffrn_radiation_type 'Cu K\a'
_diffrn_radiation_wavelength 1.54184
_diffrn_reflns_av_R_equivalents 0.0284
_diffrn_reflns_av_unetI/netI 0.0576
_diffrn_reflns_limit_h_max 9
_diffrn_reflns_limit_h_min -11
_diffrn_reflns_limit_k_max 14
_diffrn_reflns_limit_k_min -21
_diffrn_reflns_limit_l_max 13
_diffrn_reflns_limit_l_min -12
_diffrn_reflns_number 3383
_diffrn_reflns_theta_full 70.9917
_diffrn_reflns_theta_max 70.99
_diffrn_reflns_theta_min 4.90
_diffrn_source 'sealed X-ray tube'
_diffrn_source_type 'SuperNova (Cu) X-ray Source'
_exptl_absorpt_coefficient_mu 30.304
_exptl_absorpt_correction_T_max 1.00000
_exptl_absorpt_correction_T_min 0.65388
_exptl_absorpt_correction_type multi-scan
_exptl_absorpt_process_details
;
CrysAlisPro, Agilent Technologies,
Version 1.171.37.35 (release 13-08-2014 CrysAlis171 .NET)
(compiled Aug 13 2014,18:06:01)
Empirical absorption correction using spherical harmonics,
 implemented in SCALE3 ABSPACK scaling algorithm.
;
_exptl_crystal_colour yellow
_exptl_crystal_colour_primary yellow
_exptl_crystal_density_diffrn 2.6438
_exptl_crystal_description needle
_exptl_crystal_F_000 1238.0679
_exptl_crystal_size_max 0.25
_exptl_crystal_size_mid 0.2
_exptl_crystal_size_min 0.16
_refine_diff_density_max 1.1527
_refine_diff_density_min -2.4895
_refine_diff_density_rms 0.2723
_refine_ls_d_res_high 0.8154
_refine_ls_d_res_low 9.0324
_refine_ls_goodness_of_fit_ref 0.9962
_refine_ls_hydrogen_treatment mixed
_refine_ls_matrix_type full
_refine_ls_number_constraints 19
_refine_ls_number_parameters 173
_refine_ls_number_reflns 2520
_refine_ls_number_restraints 0
_refine_ls_restrained_S_all 0.9962
_refine_ls_R_factor_all 0.0575
_refine_ls_R_factor_gt 0.0439
_refine_ls_shift/su_max 0.0000
_refine_ls_shift/su_mean 0.0000
_refine_ls_structure_factor_coef Fsqd
_refine_ls_weighting_details 'w=1/[\s^2^(Fo^2^)+(0.0643P)^2^] where P=(Fo^2^+2Fc^2^)/3'
_refine_ls_weighting_scheme calc
_refine_ls_wR_factor_gt 0.1054
_refine_ls_wR_factor_ref 0.1192
_reflns_Friedel_coverage 0.0
_reflns_limit_h_max 8
_reflns_limit_h_min -11
_reflns_limit_k_max 21
_reflns_limit_k_min 0
_reflns_limit_l_max 13
_reflns_limit_l_min 0
_reflns_number_gt 2016
_reflns_number_total 2520
_reflns_threshold_expression I>=2u(I)
_cod_data_source_file c5dt04738b2.cif
_cod_data_source_block 6
_cod_original_cell_volume 1731.0(7)
_cod_database_code 7038310
_chemical_oxdiff_formula 'C21 H24 N2 S Bi Br3'
_reflns_odcompleteness_completeness 99.33
_reflns_odcompleteness_iscentric 1
_reflns_odcompleteness_theta 66.97
_olex2_refinement_description
;
1. Fixed Uiso
 At 1.2 times of:
  All C(H) groups, All C(H,H) groups
 At 1.5 times of:
  All C(H,H,H) groups
2.a Secondary CH2 refined with riding coordinates:
 C5(H5a,H5b)
2.b Aromatic/amide H refined with riding coordinates:
 C2(H2), C3(H3), C7(H7), C8(H8)
2.c Idealised Me refined as rotating group:
 C4(H4a,H4b,H4c), C9(H9a,H9b,H9c)
;
_olex2_submission_special_instructions 'No special instructions were received'

loop_
_space_group_symop_id
_space_group_symop_operation_xyz
1 x,y,z
2 -x,y+1/2,-z+1/2
3 -x,-y,-z
4 x,-y-1/2,z-1/2

loop_
_atom_site_label
_atom_site_type_symbol
_atom_site_fract_x
_atom_site_fract_y
_atom_site_fract_z
_atom_site_U_iso_or_equiv
_atom_site_adp_type
_atom_site_occupancy
_atom_site_refinement_flags_posn
Bi1 Bi 0.82414(6) 0.56728(2) 0.83902(4) 0.03083(16) Uani 1.000000 .
Br3 Br 0.9091(2) 0.50482(10) 0.65004(17) 0.0600(5) Uani 1.000000 .
Br1 Br 0.69651(19) 0.64459(8) 0.98729(13) 0.0418(4) Uani 1.000000 .
Br2 Br 1.16172(19) 0.59449(8) 1.04874(15) 0.0447(4) Uani 1.000000 .
S1 S 0.8491(4) 0.69786(18) 0.7247(3) 0.0389(8) Uani 1.000000 .
S2 S 0.5379(4) 0.55114(18) 0.6554(3) 0.0388(8) Uani 1.000000 .
N1 N 0.8157(13) 0.8136(6) 0.8733(11) 0.039(3) Uani 1.000000 .
N2 N 0.5984(13) 0.7780(6) 0.7252(10) 0.032(2) Uani 1.000000 .
N3 N 0.3947(13) 0.6859(6) 0.6726(9) 0.034(2) Uani 1.000000 .
N4 N 0.3406(14) 0.5899(6) 0.7676(12) 0.040(3) Uani 1.000000 .
C1 C 0.7520(16) 0.7629(6) 0.7767(10) 0.029(3) Uani 1.000000 .
C2 C 0.7019(18) 0.8590(7) 0.8819(13) 0.045(4) Uani 1.000000 .
H2 H 0.7154(18) 0.8977(7) 0.9410(13) 0.054(4) Uiso 1.000000 R
C3 C 0.5660(18) 0.8375(7) 0.7891(13) 0.040(3) Uani 1.000000 .
H3 H 0.4690(18) 0.8589(7) 0.7718(13) 0.048(4) Uiso 1.000000 R
C4 C 0.9798(17) 0.8159(8) 0.9563(14) 0.051(4) Uani 1.000000 .
H4a H 1.009(3) 0.769(3) 1.003(7) 0.077(6) Uiso 1.000000 GR
H4b H 1.0401(18) 0.823(6) 0.9062(16) 0.077(6) Uiso 1.000000 GR
H4c H 0.999(3) 0.858(4) 1.015(7) 0.077(6) Uiso 1.000000 GR
C5 C 0.4810(16) 0.7364(8) 0.6232(11) 0.037(3) Uani 1.000000 .
H5a H 0.4104(16) 0.7723(8) 0.5638(11) 0.045(4) Uiso 1.000000 R
H5b H 0.5299(16) 0.7063(8) 0.5782(11) 0.045(4) Uiso 1.000000 R
C6 C 0.4288(16) 0.6115(7) 0.7035(12) 0.035(3) Uani 1.000000 .
C7 C 0.2938(15) 0.7116(7) 0.7250(13) 0.036(3) Uani 1.000000 .
H7 H 0.2586(15) 0.7615(7) 0.7231(13) 0.043(4) Uiso 1.000000 R
C8 C 0.2569(15) 0.6522(8) 0.7780(13) 0.040(3) Uani 1.000000 .
H8 H 0.1861(15) 0.6524(8) 0.8161(13) 0.048(4) Uiso 1.000000 R
C9 C 0.3383(18) 0.5158(8) 0.8232(16) 0.056(5) Uani 1.000000 .
H9a H 0.322(13) 0.5225(9) 0.900(6) 0.084(7) Uiso 1.000000 GR
H9b H 0.256(8) 0.485(2) 0.765(5) 0.084(7) Uiso 1.000000 GR
H9c H 0.436(5) 0.490(3) 0.842(10) 0.084(7) Uiso 1.000000 GR

loop_
_atom_site_aniso_label
_atom_site_aniso_U_11
_atom_site_aniso_U_22
_atom_site_aniso_U_33
_atom_site_aniso_U_12
_atom_site_aniso_U_13
_atom_site_aniso_U_23
Bi1 0.0305(3) 0.0294(2) 0.0349(3) 0.00226(19) 0.0155(2) 0.00205(18)
Br3 0.0740(14) 0.0600(9) 0.0590(10) 0.0240(9) 0.0403(11) 0.0035(8)
Br1 0.0526(10) 0.0396(7) 0.0390(7) -0.0008(7) 0.0244(8) -0.0050(6)
Br2 0.0437(10) 0.0366(7) 0.0502(8) -0.0072(7) 0.0147(8) 0.0038(6)
S1 0.044(2) 0.0367(15) 0.0445(17) 0.0050(14) 0.0260(18) 0.0075(14)
S2 0.038(2) 0.0411(16) 0.0381(16) 0.0005(15) 0.0155(17) -0.0081(13)
N1 0.032(8) 0.034(5) 0.045(6) -0.005(5) 0.009(6) -0.000(5)
N2 0.023(7) 0.034(5) 0.031(5) 0.006(5) 0.001(5) 0.007(4)
N3 0.031(7) 0.037(5) 0.031(5) 0.005(5) 0.010(6) 0.008(4)
N4 0.037(7) 0.032(5) 0.059(7) 0.001(5) 0.028(7) -0.004(5)
C1 0.037(9) 0.023(5) 0.021(5) 0.002(5) 0.006(6) 0.008(4)
C2 0.063(11) 0.031(6) 0.045(7) 0.011(7) 0.027(8) 0.000(6)
C3 0.041(9) 0.026(6) 0.050(8) -0.003(6) 0.016(8) -0.002(6)
C4 0.039(11) 0.046(8) 0.048(8) 0.005(7) -0.004(8) 0.014(7)
C5 0.032(9) 0.047(7) 0.026(6) -0.003(6) 0.005(7) -0.001(5)
C6 0.030(8) 0.044(7) 0.031(6) -0.020(6) 0.012(6) -0.007(5)
C7 0.033(9) 0.027(6) 0.054(8) 0.004(5) 0.024(8) 0.001(5)
C8 0.013(8) 0.057(8) 0.049(8) -0.018(6) 0.009(8) -0.007(7)
C9 0.060(12) 0.038(7) 0.096(13) -0.001(7) 0.059(12) 0.008(8)

loop_
_atom_type_symbol
_atom_type_scat_dispersion_real
_atom_type_scat_dispersion_imag
_atom_type_scat_Cromer_Mann_a1
_atom_type_scat_Cromer_Mann_a2
_atom_type_scat_Cromer_Mann_a3
_atom_type_scat_Cromer_Mann_a4
_atom_type_scat_Cromer_Mann_b1
_atom_type_scat_Cromer_Mann_b2
_atom_type_scat_Cromer_Mann_b3
_atom_type_scat_Cromer_Mann_b4
_atom_type_scat_Cromer_Mann_c
_atom_type_scat_source
_atom_type_scat_dispersion_source
C 0.01920 0.00962 2.31000 1.02000 1.58860 0.86500 20.84390 10.20750 0.56870 51.65120 0.215599998832 'International Tables Volume C Table 6.1.1.4 (pp. 500-502)' 'Henke, Gullikson and Davis, At. Data and Nucl. Data Tables, 1993, 54, 2'
H 0.00000 0.00000 0.49300 0.32291 0.14019 0.04081 10.51090 26.12570 3.14236 57.79970 0.0030380000826 'International Tables Volume C Table 6.1.1.4 (pp. 500-502)' 'Henke, Gullikson and Davis, At. Data and Nucl. Data Tables, 1993, 54, 2'
Bi -3.68252 9.31182 33.36890 12.95100 16.58770 6.46920 0.70400 2.92380 8.79370 48.00930 13.5782003403 'International Tables Volume C Table 6.1.1.4 (pp. 500-502)' 'Henke, Gullikson and Davis, At. Data and Nucl. Data Tables, 1993, 54, 2'
N 0.03256 0.01839 12.21260 3.13220 2.01250 1.16630 0.00570 9.89330 28.99750 0.58260 -11.5290002823 'International Tables Volume C Table 6.1.1.4 (pp. 500-502)' 'Henke, Gullikson and Davis, At. Data and Nucl. Data Tables, 1993, 54, 2'
S 0.33537 0.55136 6.90530 5.20340 1.43790 1.58630 1.46790 22.21510 0.25360 56.17200 0.866900026798 'International Tables Volume C Table 6.1.1.4 (pp. 500-502)' 'Henke, Gullikson and Davis, At. Data and Nucl. Data Tables, 1993, 54, 2'
Br -0.67402 1.33011 17.17890 5.23580 5.63770 3.98510 2.17230 16.57960 0.26090 41.43280 2.95569992065 'International Tables Volume C Table 6.1.1.4 (pp. 500-502)' 'Henke, Gullikson and Davis, At. Data and Nucl. Data Tables, 1993, 54, 2'

loop_
_geom_angle_atom_site_label_1
_geom_angle_atom_site_label_2
_geom_angle_atom_site_label_3
_geom_angle
_geom_angle_site_symmetry_1
_geom_angle_site_symmetry_3
Br1 Bi1 Br3 168.81(5) . .
Br2 Bi1 Br3 98.12(5) . .
Br2 Bi1 Br3 89.38(5) 3_767 .
Br2 Bi1 Br1 90.31(4) . .
Br2 Bi1 Br1 98.37(4) 3_767 .
S1 Bi1 Br3 81.12(7) . .
S1 Bi1 Br1 91.69(7) . .
S1 Bi1 Br2 89.44(9) . .
S1 Bi1 Br2 169.46(7) . 3_767
S2 Bi1 Br3 81.65(8) . .
S2 Bi1 Br1 89.55(7) . .
S2 Bi1 Br2 177.07(8) . .
S2 Bi1 Br2 95.52(8) . 3_767
S2 Bi1 S1 87.64(11) . .
C1 S1 Bi1 103.4(4) . .
C6 S2 Bi1 102.9(5) . .
C2 N1 C1 109.4(12) . .
C4 N1 C1 124.1(12) . .
C4 N1 C2 126.4(12) . .
C3 N2 C1 109.8(12) . .
C5 N2 C1 126.5(11) . .
C5 N2 C3 123.6(12) . .
C6 N3 C5 125.0(11) . .
C7 N3 C5 123.8(10) . .
C7 N3 C6 109.2(10) . .
C8 N4 C6 108.6(11) . .
C9 N4 C6 127.3(11) . .
C9 N4 C8 124.1(11) . .
N1 C1 S1 126.6(10) . .
N2 C1 S1 127.1(9) . .
N2 C1 N1 106.2(11) . .
C3 C2 N1 107.7(12) . .
C2 C3 N2 106.9(13) . .
N3 C5 N2 110.6(9) . .
N3 C6 S2 128.2(9) . .
N4 C6 S2 125.1(10) . .
N4 C6 N3 106.1(11) . .
C8 C7 N3 107.3(11) . .
C7 C8 N4 108.6(11) . .

loop_
_geom_bond_atom_site_label_1
_geom_bond_atom_site_label_2
_geom_bond_distance
_geom_bond_site_symmetry_2
Bi1 Br3 2.8126(16) .
Bi1 Br1 2.7888(14) .
Bi1 Br2 3.169(2) .
Bi1 Br2 3.0862(15) 3_767
Bi1 S1 2.687(3) .
Bi1 S2 2.697(4) .
S1 C1 1.705(12) .
S2 C6 1.707(13) .
N1 C1 1.360(15) .
N1 C2 1.365(16) .
N1 C4 1.457(17) .
N2 C1 1.352(17) .
N2 C3 1.373(15) .
N2 C5 1.448(15) .
N3 C5 1.456(15) .
N3 C6 1.352(16) .
N3 C7 1.382(14) .
N4 C6 1.361(14) .
N4 C8 1.376(16) .
N4 C9 1.446(16) .
C2 C3 1.354(19) .
C7 C8 1.316(17) .
